data_4070653
loop_
_publ_author_name
'Vicente, Jos\'e'
'Gil-Rubio, Juan'
'Barquero, Natalia'
'Jones, Peter G.'
'Bautista, Delia'

_publ_section_title
;
 Synthesis of Luminescent Alkynyl Gold Metalaligands Containing
 2,2&#x2032;-Bipyridine-5-yl and
 2,2&#x2032;:6&#x2032;,2&#x2032;&#x2032;-Terpyridine-4-yl Donor Groups
;
_journal_issue 4
_journal_name_full Organometallics
_journal_page_first 646
_journal_paper_doi 10.1021/om7009123
_journal_volume 27
_journal_year 2008
_chemical_formula_sum 'C60 H44 Au N5 P2'
_chemical_formula_weight 1093.91
_chemical_name_systematic
; 
 ? 
;
_space_group_IT_number 15
_symmetry_cell_setting monoclinic
_symmetry_space_group_name_Hall '-C 2yc'
_symmetry_space_group_name_H-M 'C 1 2/c 1'
_atom_sites_solution_hydrogens geom
_atom_sites_solution_primary direct
_atom_sites_solution_secondary difmap
_audit_creation_method SHELXL-97
_cell_angle_alpha 90.00
_cell_angle_beta 103.802(2)
_cell_angle_gamma 90.00
_cell_formula_units_Z 4
_cell_length_a 25.492(3)
_cell_length_b 12.3916(12)
_cell_length_c 15.1409(15)
_cell_measurement_reflns_used 5039
_cell_measurement_temperature 100(2)
_cell_measurement_theta_max 27.88
_cell_measurement_theta_min 2.18
_cell_volume 4644.7(8)
_computing_cell_refinement 'Bruker SAINT'
_computing_data_collection 'Bruker SMART'
_computing_data_reduction 'Bruker SAINT'
_computing_molecular_graphics 'Bruker SHELXTL'
_computing_publication_material 'Bruker SHELXTL'
_computing_structure_refinement 'SHELXL-97 (Sheldrick, 1997)'
_computing_structure_solution 'SHELXS-97 (Sheldrick, 1990)'
_diffrn_ambient_temperature 100(2)
_diffrn_detector_area_resol_mean 8.26
_diffrn_measured_fraction_theta_full 1.000
_diffrn_measured_fraction_theta_max 1.000
_diffrn_measurement_device_type 'Bruker APEX'
_diffrn_measurement_method \w-scan
_diffrn_radiation_monochromator graphite
_diffrn_radiation_source 'fine-focus sealed tube'
_diffrn_radiation_type MoK\a
_diffrn_radiation_wavelength 0.71073
_diffrn_reflns_av_R_equivalents 0.0440
_diffrn_reflns_av_sigmaI/netI 0.0357
_diffrn_reflns_limit_h_max 31
_diffrn_reflns_limit_h_min -31
_diffrn_reflns_limit_k_max 15
_diffrn_reflns_limit_k_min -15
_diffrn_reflns_limit_l_max 18
_diffrn_reflns_limit_l_min -18
_diffrn_reflns_number 25052
_diffrn_reflns_theta_full 26.00
_diffrn_reflns_theta_max 26.37
_diffrn_reflns_theta_min 1.65
_exptl_absorpt_coefficient_mu 3.284
_exptl_absorpt_correction_T_max 0.8530
_exptl_absorpt_correction_T_min 0.4940
_exptl_absorpt_correction_type multi-scan
_exptl_absorpt_process_details SADABS
_exptl_crystal_colour colourless
_exptl_crystal_density_diffrn 1.564
_exptl_crystal_density_method 'not measured'
_exptl_crystal_description lath
_exptl_crystal_F_000 2192
_exptl_crystal_size_max 0.25
_exptl_crystal_size_mid 0.15
_exptl_crystal_size_min 0.05
_refine_diff_density_max 1.462
_refine_diff_density_min -1.236
_refine_diff_density_rms 0.114
_refine_ls_extinction_method none
_refine_ls_goodness_of_fit_ref 1.254
_refine_ls_hydrogen_treatment riding
_refine_ls_matrix_type full
_refine_ls_number_parameters 308
_refine_ls_number_reflns 4752
_refine_ls_number_restraints 304
_refine_ls_restrained_S_all 1.215
_refine_ls_R_factor_all 0.0389
_refine_ls_R_factor_gt 0.0372
_refine_ls_shift/su_max 0.000
_refine_ls_shift/su_mean 0.000
_refine_ls_structure_factor_coef Fsqd
_refine_ls_weighting_details 'calc w=1/[\s^2^(Fo^2^)+(0.0211P)^2^+22.7639P] where P=(Fo^2^+2Fc^2^)/3'
_refine_ls_weighting_scheme calc
_refine_ls_wR_factor_gt 0.0802
_refine_ls_wR_factor_ref 0.0808
_reflns_number_gt 4629
_reflns_number_total 4752
_reflns_threshold_expression >2sigma(I)
_cod_data_source_file om7009123-file007.cif
_cod_data_source_block 1nba235as
_cod_original_sg_symbol_H-M 'C 2/c'
_cod_database_code 4070653

loop_
_symmetry_equiv_pos_as_xyz
'x, y, z'
'-x, y, -z+1/2'
'x+1/2, y+1/2, z'
'-x+1/2, y+1/2, -z+1/2'
'-x, -y, -z'
'x, -y, z-1/2'
'-x+1/2, -y+1/2, -z'
'x+1/2, -y+1/2, z-1/2'

loop_
_atom_site_label
_atom_site_type_symbol
_atom_site_fract_x
_atom_site_fract_y
_atom_site_fract_z
_atom_site_U_iso_or_equiv
_atom_site_adp_type
_atom_site_occupancy
_atom_site_symmetry_multiplicity
_atom_site_calc_flag
_atom_site_refinement_flags
Au1 Au 0.0000 0.508470(17) 0.2500 0.01780(7) Uani 1 2 d S
N1 N 0.21515(15) 0.5727(3) 0.0648(3) 0.0277(8) Uani 1 1 d DU
N2 N 0.24300(15) 0.4984(3) -0.1472(2) 0.0268(8) Uani 1 1 d DU
N3 N 0.0000 0.9757(4) 0.7500 0.0161(10) Uani 1 2 d SU
P1 P 0.05696(4) 0.93345(8) 0.80658(6) 0.0138(2) Uani 1 1 d U
C1 C 0.05465(18) 0.5090(3) 0.1768(3) 0.0238(9) Uani 1 1 d U
C2 C 0.08697(19) 0.5124(3) 0.1300(3) 0.0261(9) Uani 1 1 d U
C3 C 0.12532(18) 0.5212(3) 0.0748(3) 0.0250(9) Uani 1 1 d DU
C4 C 0.1131(2) 0.4947(4) -0.0179(3) 0.0299(10) Uani 1 1 d DU
H4 H 0.0783 0.4678 -0.0467 0.036 Uiso 1 1 calc R
C5 C 0.15159(19) 0.5076(3) -0.0672(3) 0.0280(10) Uani 1 1 d DU
H5 H 0.1436 0.4902 -0.1301 0.034 Uiso 1 1 calc R
C6 C 0.20197(17) 0.5463(3) -0.0240(3) 0.0213(9) Uani 1 1 d DU
C7 C 0.17758(19) 0.5596(4) 0.1122(3) 0.0289(10) Uani 1 1 d DU
H7 H 0.1869 0.5775 0.1750 0.035 Uiso 1 1 calc R
C8 C 0.24425(17) 0.5635(3) -0.0749(3) 0.0212(9) Uani 1 1 d DU
C9 C 0.28112(18) 0.5149(4) -0.1941(3) 0.0274(10) Uani 1 1 d DU
H9 H 0.2809 0.4704 -0.2453 0.033 Uiso 1 1 calc R
C10 C 0.32044(18) 0.5936(4) -0.1713(3) 0.0279(10) Uani 1 1 d DU
H10 H 0.3467 0.6025 -0.2060 0.034 Uiso 1 1 calc R
C11 C 0.32101(18) 0.6590(4) -0.0974(3) 0.0257(9) Uani 1 1 d DU
H11 H 0.3474 0.7141 -0.0806 0.031 Uiso 1 1 calc R
C12 C 0.28282(17) 0.6433(3) -0.0485(3) 0.0222(9) Uani 1 1 d DU
H12 H 0.2828 0.6869 0.0032 0.027 Uiso 1 1 calc R
C21 C 0.09415(16) 0.8528(3) 0.7434(3) 0.0173(8) Uani 1 1 d DU
C22 C 0.08484(16) 0.8667(3) 0.6499(3) 0.0188(8) Uani 1 1 d DU
H22 H 0.0568 0.9134 0.6194 0.023 Uiso 1 1 calc R
C23 C 0.11625(17) 0.8129(3) 0.6008(3) 0.0215(9) Uani 1 1 d DU
H23 H 0.1094 0.8221 0.5368 0.026 Uiso 1 1 calc R
C24 C 0.15746(18) 0.7458(3) 0.6451(3) 0.0247(9) Uani 1 1 d DU
H24 H 0.1794 0.7099 0.6117 0.030 Uiso 1 1 calc R
C25 C 0.16678(19) 0.7310(4) 0.7379(3) 0.0283(10) Uani 1 1 d DU
H25 H 0.1950 0.6846 0.7682 0.034 Uiso 1 1 calc R
C26 C 0.13509(18) 0.7836(3) 0.7872(3) 0.0240(9) Uani 1 1 d DU
H26 H 0.1414 0.7724 0.8509 0.029 Uiso 1 1 calc R
C31 C 0.09788(16) 1.0519(3) 0.8423(2) 0.0158(8) Uani 1 1 d DU
C32 C 0.07797(17) 1.1551(3) 0.8183(3) 0.0208(9) Uani 1 1 d DU
H32 H 0.0411 1.1640 0.7876 0.025 Uiso 1 1 calc R
C33 C 0.11083(17) 1.2447(3) 0.8381(3) 0.0245(9) Uani 1 1 d DU
H33 H 0.0966 1.3145 0.8209 0.029 Uiso 1 1 calc R
C34 C 0.16477(17) 1.2326(3) 0.8835(3) 0.0228(9) Uani 1 1 d DU
H34 H 0.1877 1.2939 0.8966 0.027 Uiso 1 1 calc R
C35 C 0.18486(16) 1.1303(3) 0.9093(3) 0.0226(9) Uani 1 1 d DU
H35 H 0.2214 1.1221 0.9417 0.027 Uiso 1 1 calc R
C36 C 0.15216(16) 1.0403(3) 0.8884(3) 0.0184(8) Uani 1 1 d DU
H36 H 0.1665 0.9705 0.9054 0.022 Uiso 1 1 calc R
C41 C 0.05130(15) 0.8580(3) 0.9053(2) 0.0161(8) Uani 1 1 d DU
C42 C 0.03605(16) 0.7500(3) 0.8964(3) 0.0201(8) Uani 1 1 d DU
H42 H 0.0355 0.7125 0.8414 0.024 Uiso 1 1 calc R
C43 C 0.02163(17) 0.6972(3) 0.9682(3) 0.0220(9) Uani 1 1 d DU
H43 H 0.0104 0.6239 0.9618 0.026 Uiso 1 1 calc R
C44 C 0.02359(17) 0.7514(3) 1.0489(3) 0.0223(9) Uani 1 1 d DU
H44 H 0.0144 0.7149 1.0983 0.027 Uiso 1 1 calc R
C45 C 0.03891(17) 0.8585(3) 1.0577(3) 0.0210(9) Uani 1 1 d DU
H45 H 0.0398 0.8955 1.1130 0.025 Uiso 1 1 calc R
C46 C 0.05299(16) 0.9123(3) 0.9863(3) 0.0173(8) Uani 1 1 d DU
H46 H 0.0637 0.9859 0.9927 0.021 Uiso 1 1 calc R

loop_
_atom_site_aniso_label
_atom_site_aniso_U_11
_atom_site_aniso_U_22
_atom_site_aniso_U_33
_atom_site_aniso_U_23
_atom_site_aniso_U_13
_atom_site_aniso_U_12
Au1 0.02007(12) 0.01657(12) 0.01763(12) 0.000 0.00621(8) 0.000
N1 0.0222(19) 0.036(2) 0.026(2) 0.0056(16) 0.0081(16) 0.0038(16)
N2 0.0259(19) 0.030(2) 0.0246(19) 0.0002(15) 0.0055(15) 0.0066(16)
N3 0.019(2) 0.016(2) 0.012(2) 0.000 0.0008(18) 0.000
P1 0.0155(5) 0.0172(5) 0.0089(5) 0.0001(4) 0.0032(4) 0.0006(4)
C1 0.025(2) 0.023(2) 0.025(2) 0.0006(17) 0.0070(18) 0.0015(18)
C2 0.029(2) 0.021(2) 0.028(2) -0.0005(18) 0.0065(18) 0.0022(18)
C3 0.027(2) 0.019(2) 0.031(2) 0.0025(17) 0.0118(19) 0.0041(17)
C4 0.031(2) 0.027(2) 0.035(2) -0.004(2) 0.013(2) -0.0016(19)
C5 0.035(2) 0.023(2) 0.029(2) -0.0041(18) 0.0137(19) -0.0011(19)
C6 0.023(2) 0.020(2) 0.022(2) 0.0033(16) 0.0080(17) 0.0065(16)
C7 0.028(2) 0.035(3) 0.024(2) 0.0063(19) 0.0080(19) 0.005(2)
C8 0.020(2) 0.024(2) 0.019(2) 0.0050(16) 0.0039(17) 0.0079(16)
C9 0.026(2) 0.035(2) 0.023(2) -0.0005(18) 0.0077(18) 0.0083(19)
C10 0.021(2) 0.042(3) 0.022(2) 0.0052(19) 0.0093(18) 0.0080(19)
C11 0.023(2) 0.028(2) 0.025(2) 0.0039(18) 0.0059(18) 0.0013(18)
C12 0.020(2) 0.027(2) 0.019(2) 0.0012(16) 0.0021(17) 0.0059(17)
C21 0.020(2) 0.0181(19) 0.0141(19) -0.0012(15) 0.0039(16) 0.0002(15)
C22 0.016(2) 0.023(2) 0.016(2) -0.0004(16) 0.0023(16) -0.0001(16)
C23 0.023(2) 0.030(2) 0.0122(19) 0.0000(16) 0.0056(16) -0.0018(17)
C24 0.030(2) 0.024(2) 0.024(2) -0.0028(17) 0.0145(19) 0.0028(18)
C25 0.032(3) 0.028(2) 0.026(2) 0.0051(18) 0.009(2) 0.0131(19)
C26 0.030(2) 0.025(2) 0.017(2) 0.0016(16) 0.0049(18) 0.0066(18)
C31 0.021(2) 0.0181(19) 0.0100(18) -0.0030(14) 0.0063(15) -0.0034(15)
C32 0.017(2) 0.025(2) 0.020(2) -0.0034(16) 0.0029(17) -0.0003(16)
C33 0.026(2) 0.019(2) 0.028(2) -0.0007(17) 0.0039(19) 0.0011(17)
C34 0.021(2) 0.023(2) 0.024(2) -0.0049(17) 0.0046(18) -0.0069(17)
C35 0.014(2) 0.032(2) 0.021(2) -0.0026(17) 0.0012(17) -0.0009(17)
C36 0.020(2) 0.0188(19) 0.016(2) 0.0019(15) 0.0035(16) 0.0010(16)
C41 0.0151(19) 0.022(2) 0.0108(18) 0.0020(15) 0.0033(15) 0.0025(15)
C42 0.024(2) 0.020(2) 0.017(2) -0.0025(15) 0.0034(17) 0.0006(16)
C43 0.026(2) 0.021(2) 0.018(2) 0.0022(16) 0.0038(18) 0.0010(17)
C44 0.024(2) 0.027(2) 0.017(2) 0.0073(16) 0.0055(17) 0.0014(17)
C45 0.021(2) 0.029(2) 0.0121(19) 0.0022(16) 0.0036(16) 0.0033(17)
C46 0.017(2) 0.020(2) 0.0156(19) 0.0014(15) 0.0051(16) 0.0006(15)

loop_
_atom_type_symbol
_atom_type_description
_atom_type_scat_dispersion_real
_atom_type_scat_dispersion_imag
_atom_type_scat_source
C C 0.0033 0.0016 'International Tables Vol C Tables 4.2.6.8 and 6.1.1.4'
H H 0.0000 0.0000 'International Tables Vol C Tables 4.2.6.8 and 6.1.1.4'
N N 0.0061 0.0033 'International Tables Vol C Tables 4.2.6.8 and 6.1.1.4'
P P 0.1023 0.0942 'International Tables Vol C Tables 4.2.6.8 and 6.1.1.4'
Au Au -2.0133 8.8022 'International Tables Vol C Tables 4.2.6.8 and 6.1.1.4'

loop_
_geom_angle_atom_site_label_1
_geom_angle_atom_site_label_2
_geom_angle_atom_site_label_3
_geom_angle
_geom_angle_site_symmetry_3
C1 Au1 C1 179.6(2) 2
C7 N1 C6 117.8(4) .
C9 N2 C8 117.0(4) .
P1 N3 P1 141.5(3) 2_556
N3 P1 C41 112.06(15) .
N3 P1 C21 115.20(15) .
C41 P1 C21 108.04(18) .
N3 P1 C31 106.4(2) .
C41 P1 C31 109.19(18) .
C21 P1 C31 105.67(18) .
C2 C1 Au1 177.5(4) .
C1 C2 C3 177.6(5) .
C7 C3 C4 116.6(4) .
C7 C3 C2 120.3(4) .
C4 C3 C2 123.1(4) .
C5 C4 C3 119.8(4) .
C4 C5 C6 119.1(4) .
N1 C6 C5 122.7(4) .
N1 C6 C8 116.4(4) .
C5 C6 C8 120.9(4) .
N1 C7 C3 123.9(4) .
N2 C8 C12 122.5(4) .
N2 C8 C6 117.1(4) .
C12 C8 C6 120.4(4) .
N2 C9 C10 123.1(4) .
C11 C10 C9 119.0(4) .
C12 C11 C10 118.9(4) .
C11 C12 C8 119.5(4) .
C22 C21 C26 119.3(4) .
C22 C21 P1 119.2(3) .
C26 C21 P1 121.3(3) .
C23 C22 C21 120.4(4) .
C24 C23 C22 119.9(4) .
C25 C24 C23 120.1(4) .
C24 C25 C26 120.3(4) .
C25 C26 C21 120.1(4) .
C32 C31 C36 118.7(4) .
C32 C31 P1 121.3(3) .
C36 C31 P1 119.8(3) .
C33 C32 C31 121.2(4) .
C32 C33 C34 119.9(4) .
C35 C34 C33 119.5(4) .
C36 C35 C34 120.7(4) .
C35 C36 C31 120.1(4) .
C46 C41 C42 120.0(4) .
C46 C41 P1 119.3(3) .
C42 C41 P1 119.7(3) .
C41 C42 C43 119.8(4) .
C44 C43 C42 120.0(4) .
C45 C44 C43 120.1(4) .
C44 C45 C46 120.4(4) .
C45 C46 C41 119.6(4) .

loop_
_geom_bond_atom_site_label_1
_geom_bond_atom_site_label_2
_geom_bond_distance
_geom_bond_site_symmetry_2
Au1 C1 1.976(4) .
Au1 C1 1.976(4) 2
N1 C7 1.337(6) .
N1 C6 1.346(6) .
N2 C9 1.349(6) .
N2 C8 1.354(5) .
N3 P1 1.5883(18) .
N3 P1 1.5883(18) 2_556
P1 C41 1.797(4) .
P1 C21 1.802(4) .
P1 C31 1.807(4) .
C1 C2 1.209(6) .
C2 C3 1.434(6) .
C3 C7 1.401(6) .
C3 C4 1.402(6) .
C4 C5 1.377(6) .
C5 C6 1.380(6) .
C6 C8 1.483(6) .
C8 C12 1.385(6) .
C9 C10 1.382(7) .
C10 C11 1.379(6) .
C11 C12 1.370(6) .
C21 C22 1.389(5) .
C21 C26 1.390(5) .
C22 C23 1.387(5) .
C23 C24 1.381(6) .
C24 C25 1.380(6) .
C25 C26 1.386(6) .
C31 C32 1.392(5) .
C31 C36 1.401(5) .
C32 C33 1.380(6) .
C33 C34 1.391(5) .
C34 C35 1.387(6) .
C35 C36 1.383(5) .
C41 C46 1.390(5) .
C41 C42 1.391(5) .
C42 C43 1.392(5) .
C43 C44 1.386(5) .
C44 C45 1.380(6) .
C45 C46 1.389(5) .

loop_
_geom_hbond_atom_site_label_D
_geom_hbond_atom_site_label_H
_geom_hbond_atom_site_label_A
_geom_hbond_distance_DH
_geom_hbond_distance_HA
_geom_hbond_distance_DA
_geom_hbond_angle_DHA
_geom_hbond_site_symmetry_A
C4 H4 Au1 0.95 3.26 3.978(5) 134.1 5_565
C33 H33 Au1 0.95 3.28 4.162(4) 154.9 5_576
C42 H42 Au1 0.95 3.10 3.879(4) 139.9 5_566
